data_2020057
loop_
_publ_author_name
'Wu, Xiang-Wen'
'Wu, Wan-Fu'
'Yin, Shi'
'Ma, Jian-Ping'

_publ_section_title
;
 Syntheses and structures of one Cu^I^-containing coordination polymer and
 two macrocyclic supramolecular complexes based on flexible
 1,3,4-oxadiazole-containing ligands
;
_journal_coeditor_code WQ3091
_journal_issue 8
_journal_name_full 'Acta Crystallographica Section C'
_journal_page_first
;
;
_journal_paper_doi 10.1107/S2053229615012929
_journal_volume 71
_journal_year 2015
_chemical_formula_iupac '[Cu2 (C26 H20 N6 O2 S2)2] (Cl O4)2 , 2C H2 Cl2 , C H4 O'
_chemical_formula_moiety 'C52 H40 Cu2 N12 O4 S4 2+, 2(Cl O4 -), 2C H2 Cl2, C H4 O'
_chemical_formula_sum 'C55 H48 Cl6 Cu2 N12 O13 S4'
_chemical_formula_weight 1553.07
_chemical_name_systematic
'Bis(\m-1,4-bis{[5-(quinolin-2-yl)-1,3,4-oxadiazol-2-yl]sulfanyl}butane)dicopper(I) bis(perchlorate)--dichloromethane--methanol (1/2/1)'
_space_group_IT_number 2
_symmetry_cell_setting triclinic
_symmetry_space_group_name_Hall '-P 1'
_symmetry_space_group_name_H-M 'P -1'
_atom_sites_solution_hydrogens geom
_atom_sites_solution_primary direct
_atom_sites_solution_secondary difmap
_audit_creation_method SHELXL97
_cell_angle_alpha 67.635(10)
_cell_angle_beta 81.106(9)
_cell_angle_gamma 75.524(8)
_cell_formula_units_Z 1
_cell_length_a 11.2499(11)
_cell_length_b 11.5798(11)
_cell_length_c 13.6976(15)
_cell_measurement_reflns_used 1468
_cell_measurement_temperature 100.00(10)
_cell_measurement_theta_max 21.5070
_cell_measurement_theta_min 3.6070
_cell_volume 1594.3(3)
_computing_cell_refinement
;
(CrysAlis PRO; Agilent, 2013)
;
_computing_data_collection
;
(CrysAlis PRO; Agilent, 2013)
;
_computing_data_reduction
;
(CrysAlis PRO; Agilent, 2013)
;
_computing_molecular_graphics
;
SHELXTL (Sheldrick, 2008)
;
_computing_publication_material
;
SHELXTL (Sheldrick, 2008)
;
_computing_structure_refinement
;
SHELXL97 (Sheldrick, 2008)
;
_computing_structure_solution
;
SHELXS97 (Sheldrick, 2008)
;
_diffrn_ambient_temperature 100.00(10)
_diffrn_detector_area_resol_mean 16.0793
_diffrn_measured_fraction_theta_full 0.998
_diffrn_measured_fraction_theta_max 0.998
_diffrn_measurement_device_type 'Agilent SuperNova Dual Source diffractometer with an Eos detector'
_diffrn_measurement_method \w
_diffrn_radiation_monochromator mirror
_diffrn_radiation_source 'SuperNova (Mo) X-ray Source'
_diffrn_radiation_type 'Mo K\a'
_diffrn_radiation_wavelength 0.7107
_diffrn_reflns_av_R_equivalents 0.0676
_diffrn_reflns_av_sigmaI/netI 0.1419
_diffrn_reflns_limit_h_max 13
_diffrn_reflns_limit_h_min -13
_diffrn_reflns_limit_k_max 14
_diffrn_reflns_limit_k_min -13
_diffrn_reflns_limit_l_max 16
_diffrn_reflns_limit_l_min -15
_diffrn_reflns_number 11239
_diffrn_reflns_theta_full 25.68
_diffrn_reflns_theta_max 25.68
_diffrn_reflns_theta_min 2.94
_diffrn_standards_decay_% 0
_diffrn_standards_interval_count 1
_diffrn_standards_interval_time 10
_diffrn_standards_number 12758
_exptl_absorpt_coefficient_mu 1.121
_exptl_absorpt_correction_T_max 1.00000
_exptl_absorpt_correction_T_min 0.94868
_exptl_absorpt_correction_type multi-scan
_exptl_absorpt_process_details
;
(CrysAlis PRO; Agilent, 2013)
;
_exptl_crystal_colour yellow
_exptl_crystal_density_diffrn 1.618
_exptl_crystal_density_method 'not measured'
_exptl_crystal_description plate
_exptl_crystal_F_000 790
_exptl_crystal_size_max 0.16
_exptl_crystal_size_mid 0.10
_exptl_crystal_size_min 0.02
_refine_diff_density_max 1.077
_refine_diff_density_min -0.703
_refine_ls_extinction_method none
_refine_ls_goodness_of_fit_ref 1.026
_refine_ls_hydrogen_treatment constr
_refine_ls_matrix_type full
_refine_ls_number_parameters 488
_refine_ls_number_reflns 6039
_refine_ls_number_restraints 17
_refine_ls_restrained_S_all 1.027
_refine_ls_R_factor_all 0.1627
_refine_ls_R_factor_gt 0.0855
_refine_ls_shift/su_max 0.000
_refine_ls_shift/su_mean 0.000
_refine_ls_structure_factor_coef Fsqd
_refine_ls_weighting_details 'calc w = 1/[\s^2^(Fo^2^)+(0.1066P)^2^+0.0000P] where P=(Fo^2^+2Fc^2^)/3'
_refine_ls_weighting_scheme calc
_refine_ls_wR_factor_gt 0.1923
_refine_ls_wR_factor_ref 0.2513
_reflns_number_gt 3134
_reflns_number_total 6039
_reflns_threshold_expression I>2\s(I)
_cod_data_source_file wq3091sup1.cif
_cod_data_source_block III
_cod_database_code 2020057

loop_
_symmetry_equiv_pos_as_xyz
'x, y, z'
'-x, -y, -z'

loop_
_atom_site_type_symbol
_atom_site_label
_atom_site_fract_x
_atom_site_fract_y
_atom_site_fract_z
_atom_site_U_iso_or_equiv
_atom_site_adp_type
_atom_site_calc_flag
_atom_site_refinement_flags
_atom_site_occupancy
_atom_site_symmetry_multiplicity
_atom_site_disorder_assembly
_atom_site_disorder_group
C C1 0.6280(7) 0.9767(7) 0.3469(6) 0.046(2) Uani d . 1 1 A 3
C C2 0.7198(9) 1.0121(7) 0.3798(6) 0.055(2) Uani d . 1 1 A 3
H H2 0.8005 0.9662 0.3797 0.067 Uiso calc R 1 1 A 3
C C3 0.6914(10) 1.1146(8) 0.4124(7) 0.071(3) Uani d . 1 1 A 3
H H3 0.7525 1.1358 0.4369 0.085 Uiso calc R 1 1 A 3
C C4 0.5705(13) 1.1881(9) 0.4093(9) 0.085(4) Uani d . 1 1 A 3
H H4 0.5534 1.2608 0.4270 0.101 Uiso calc R 1 1 A 3
C C5 0.4812(12) 1.1535(9) 0.3811(8) 0.085(4) Uani d . 1 1 A 3
H H5 0.4015 1.2012 0.3829 0.102 Uiso calc R 1 1 A 3
C C6 0.5013(9) 1.0467(8) 0.3481(6) 0.060(3) Uani d . 1 1 A 3
C C7 0.4109(9) 1.0082(9) 0.3152(8) 0.070(3) Uani d . 1 1 A 3
H H7 0.3298 1.0532 0.3142 0.084 Uiso calc R 1 1 A 3
C C8 0.4412(7) 0.9067(8) 0.2853(6) 0.056(2) Uani d . 1 1 A 3
H H8 0.3815 0.8793 0.2648 0.067 Uiso calc R 1 1 A 3
C C9 0.5670(6) 0.8410(7) 0.2856(6) 0.0399(18) Uani d . 1 1 A 3
C C10 0.6110(6) 0.7348(7) 0.2498(6) 0.0390(18) Uani d . 1 1 A 3
C C11 0.6185(7) 0.5859(7) 0.1938(6) 0.0434(19) Uani d . 1 1 A 3
C C12 0.7036(7) 0.3786(8) 0.1423(7) 0.053(2) Uani d . 1 1 A 3
H H12A 0.7646 0.4217 0.0936 0.063 Uiso calc R 1 1 A 3
H H12B 0.7356 0.3379 0.2119 0.063 Uiso calc R 1 1 A 3
C C13 0.6778(7) 0.2789(7) 0.1062(7) 0.050(2) Uani d . 1 1 A 3
H H13A 0.6395 0.3210 0.0393 0.060 Uiso calc R 1 1 A 3
H H13B 0.6208 0.2325 0.1577 0.060 Uiso calc R 1 1 A 3
C C14 0.7975(7) 0.1837(8) 0.0929(6) 0.048(2) Uani d . 1 1 . 3
H H14A 0.8521 0.2300 0.0383 0.057 Uiso calc R 1 1 . 3
H H14B 0.8385 0.1466 0.1586 0.057 Uiso calc R 1 1 . 3
C C15 1.2239(7) 0.9225(7) -0.0640(6) 0.048(2) Uani d . 1 1 . 3
H H15A 1.1458 0.9810 -0.0616 0.058 Uiso calc R 1 1 . 3
H H15B 1.2773 0.9696 -0.1193 0.058 Uiso calc R 1 1 . 3
C C16 1.1638(7) 0.8341(7) 0.1450(6) 0.0390(18) Uani d . 1 1 A 3
C C17 1.0725(6) 0.7642(6) 0.2957(6) 0.0378(18) Uani d . 1 1 A 3
C C18 1.0496(6) 0.7059(6) 0.4091(6) 0.0356(17) Uani d . 1 1 A 3
C C19 1.1391(6) 0.6756(6) 0.4811(6) 0.0356(17) Uani d . 1 1 A 3
H H19 1.2170 0.6931 0.4572 0.043 Uiso calc R 1 1 A 3
C C20 1.1096(6) 0.6205(6) 0.5860(6) 0.0385(18) Uani d . 1 1 A 3
H H20 1.1677 0.6000 0.6348 0.046 Uiso calc R 1 1 A 3
C C21 0.9922(7) 0.5946(6) 0.6210(6) 0.0377(18) Uani d . 1 1 A 3
C C22 0.9558(7) 0.5375(7) 0.7285(6) 0.045(2) Uani d . 1 1 A 3
H H22 1.0109 0.5161 0.7798 0.054 Uiso calc R 1 1 A 3
C C23 0.8416(7) 0.5134(7) 0.7579(6) 0.048(2) Uani d . 1 1 A 3
H H23 0.8192 0.4758 0.8294 0.058 Uiso calc R 1 1 A 3
C C24 0.7554(7) 0.5444(7) 0.6820(7) 0.050(2) Uani d . 1 1 A 3
H H24 0.6776 0.5260 0.7036 0.060 Uiso calc R 1 1 A 3
C C25 0.7871(6) 0.6020(7) 0.5758(7) 0.0413(19) Uani d . 1 1 A 3
H H25 0.7298 0.6243 0.5261 0.050 Uiso calc R 1 1 A 3
C C26 0.9061(6) 0.6273(6) 0.5424(6) 0.0372(18) Uani d . 1 1 A 3
C C27 0.1362(12) 0.2382(16) 0.039(3) 0.145(6) Uani d PDU 0.630(6) 1 B 1
H H27A 0.1196 0.2134 -0.0171 0.174 Uiso calc PR 0.630(6) 1 B 1
H H27B 0.1052 0.1808 0.1047 0.174 Uiso calc PR 0.630(6) 1 B 1
C C28 0.066(3) 0.116(3) 0.287(3) 0.123(13) Uani d P 0.50 1 C 4
H H28A -0.0200 0.1559 0.2868 0.185 Uiso calc PR 0.50 1 C 4
H H28B 0.0964 0.1202 0.2164 0.185 Uiso calc PR 0.50 1 C 4
H H28C 0.1106 0.1587 0.3114 0.185 Uiso calc PR 0.50 1 C 4
Cl Cl1 0.0450(4) 0.0756(7) 0.3597(5) 0.0512(13) Uani d PD 0.50 1 D 3
Cl Cl2 0.5000 0.5000 0.5000 0.0448(7) Uani d S 1 2 . 3
Cl Cl3 0.2924(6) 0.2066(7) 0.0425(5) 0.154(3) Uani d PDU 0.630(6) 1 B 1
Cl Cl4 0.0483(5) 0.3867(6) 0.0207(4) 0.114(2) Uani d PD 0.630(6) 1 . 1
C C27' 0.186(2) 0.234(4) 0.1104(15) 0.145(6) Uani d PD 0.370(6) 1 B 2
H H27C 0.1293 0.2915 0.1412 0.174 Uiso calc PR 0.370(6) 1 B 2
H H27D 0.1955 0.1485 0.1628 0.174 Uiso calc PR 0.370(6) 1 B 2
Cl Cl3' 0.3244(12) 0.2776(12) 0.0791(9) 0.161(4) Uani d PDU 0.370(6) 1 B 2
Cl Cl4' 0.1245(11) 0.2386(14) 0.0009(10) 0.136(4) Uani d PDU 0.370(6) 1 B 2
Cu Cu1 0.82680(7) 0.75212(8) 0.31192(7) 0.0409(3) Uani d . 1 1 A 3
N N1 0.7250(5) 0.6744(5) 0.2502(5) 0.0370(15) Uani d . 1 1 A 3
N N2 0.7308(5) 0.5751(6) 0.2122(5) 0.0434(16) Uani d . 1 1 A 3
N N3 0.6580(5) 0.8743(5) 0.3147(4) 0.0373(15) Uani d . 1 1 A 3
N N4 0.9354(5) 0.6829(5) 0.4375(5) 0.0320(14) Uani d . 1 1 A 3
N N5 0.9904(5) 0.8031(5) 0.2275(5) 0.0382(15) Uani d . 1 1 A 3
N N6 1.0508(5) 0.8484(6) 0.1277(5) 0.0421(15) Uani d . 1 1 A 3
O O2 0.5374(4) 0.6848(5) 0.2138(4) 0.0453(14) Uani d . 1 1 A 3
O O3 1.1857(4) 0.7785(4) 0.2503(4) 0.0393(12) Uani d . 1 1 A 3
O O4 0.1237(10) 0.1271(10) 0.3936(11) 0.067(4) Uani d P 0.50 1 D 3
O O5 -0.0137(12) -0.0094(13) 0.4502(11) 0.078(4) Uani d P 0.50 1 . 3
O O6 -0.0466(10) 0.1727(10) 0.2964(9) 0.054(3) Uani d P 0.50 1 D 3
O O7 0.1137(19) 0.003(2) 0.2983(19) 0.071(6) Uani d PD 0.50 1 D 3
O O8 0.5976(11) 0.4737(16) 0.4306(12) 0.100(6) Uani d P 0.50 1 . 3
O O9 0.547(2) 0.502(3) 0.5845(14) 0.158(9) Uani d P 0.50 1 . 3
O O10 0.4399(18) 0.4042(16) 0.5362(12) 0.103(6) Uani d P 0.50 1 . 3
O O11 0.4313(16) 0.6181(14) 0.4412(15) 0.122(7) Uani d P 0.50 1 . 3
O O1M 0.080(3) -0.006(3) 0.3509(19) 0.115(10) Uani d P 0.50 1 C 4
H H1M 0.0877 -0.0512 0.3152 0.172 Uiso d PR 0.50 1 C 4
S S1 0.56145(18) 0.4933(2) 0.14653(18) 0.0543(6) Uani d . 1 1 A 3
S S2 1.29163(18) 0.8690(2) 0.06107(17) 0.0533(6) Uani d . 1 1 A 3

loop_
_atom_site_aniso_label
_atom_site_aniso_U_11
_atom_site_aniso_U_22
_atom_site_aniso_U_33
_atom_site_aniso_U_12
_atom_site_aniso_U_13
_atom_site_aniso_U_23
C1 0.060(5) 0.027(4) 0.035(5) 0.003(4) -0.003(4) -0.002(3)
C2 0.086(7) 0.033(4) 0.048(5) -0.009(4) 0.006(5) -0.019(4)
C3 0.118(9) 0.042(5) 0.054(6) -0.022(6) 0.010(5) -0.022(4)
C4 0.146(12) 0.024(5) 0.064(7) 0.005(6) 0.006(7) -0.014(4)
C5 0.121(10) 0.045(6) 0.053(7) 0.022(6) 0.017(6) -0.010(5)
C6 0.077(7) 0.038(5) 0.037(5) 0.022(5) 0.007(4) -0.007(4)
C7 0.053(6) 0.059(6) 0.068(7) 0.023(5) -0.010(5) -0.010(5)
C8 0.027(4) 0.064(6) 0.052(6) 0.015(4) -0.009(4) -0.008(4)
C9 0.038(4) 0.039(4) 0.034(4) 0.005(4) -0.004(3) -0.012(3)
C10 0.033(4) 0.046(4) 0.035(4) -0.008(4) -0.011(3) -0.009(3)
C11 0.038(4) 0.046(5) 0.046(5) -0.009(4) -0.008(4) -0.014(4)
C12 0.048(5) 0.063(5) 0.055(6) -0.012(4) -0.009(4) -0.028(4)
C13 0.045(5) 0.055(5) 0.049(5) -0.016(4) -0.007(4) -0.010(4)
C14 0.040(4) 0.062(5) 0.039(5) -0.010(4) -0.009(4) -0.014(4)
C15 0.056(5) 0.049(5) 0.038(5) -0.011(4) -0.010(4) -0.012(4)
C16 0.043(4) 0.040(4) 0.036(5) 0.000(4) -0.010(4) -0.018(3)
C17 0.036(4) 0.031(4) 0.050(5) -0.001(3) -0.006(4) -0.020(3)
C18 0.032(4) 0.030(4) 0.047(5) 0.003(3) -0.010(3) -0.020(3)
C19 0.025(4) 0.035(4) 0.047(5) 0.000(3) -0.005(3) -0.018(3)
C20 0.034(4) 0.041(4) 0.044(5) 0.001(4) -0.011(3) -0.022(4)
C21 0.047(5) 0.024(4) 0.042(5) 0.001(3) -0.006(4) -0.016(3)
C22 0.043(5) 0.039(4) 0.051(5) 0.005(4) -0.012(4) -0.019(4)
C23 0.048(5) 0.043(5) 0.045(5) 0.008(4) -0.007(4) -0.017(4)
C24 0.039(5) 0.047(5) 0.064(6) -0.001(4) 0.006(4) -0.027(4)
C25 0.034(4) 0.034(4) 0.054(5) 0.007(3) -0.009(4) -0.020(4)
C26 0.033(4) 0.026(4) 0.052(5) 0.002(3) -0.005(4) -0.017(3)
C27 0.134(8) 0.204(9) 0.109(12) -0.063(7) -0.017(7) -0.049(8)
C28 0.07(2) 0.13(3) 0.14(3) -0.01(2) 0.00(2) -0.03(3)
Cl1 0.048(3) 0.047(3) 0.073(4) -0.011(3) -0.006(3) -0.036(3)
Cl2 0.0365(15) 0.0434(16) 0.060(2) -0.0084(14) 0.0004(14) -0.0260(14)
Cl3 0.175(5) 0.158(6) 0.110(4) -0.106(4) -0.069(4) 0.039(4)
Cl4 0.131(5) 0.169(6) 0.070(3) -0.083(4) 0.026(3) -0.052(3)
C27' 0.134(8) 0.204(9) 0.109(12) -0.063(7) -0.017(7) -0.049(8)
Cl3' 0.186(6) 0.158(7) 0.117(6) -0.096(5) -0.058(5) 0.031(5)
Cl4' 0.129(7) 0.197(9) 0.104(10) -0.065(6) -0.018(6) -0.056(7)
Cu1 0.0297(5) 0.0432(6) 0.0517(7) 0.0010(4) -0.0122(4) -0.0208(5)
N1 0.030(3) 0.034(3) 0.048(4) 0.001(3) -0.014(3) -0.017(3)
N2 0.037(4) 0.049(4) 0.051(4) -0.001(3) -0.010(3) -0.028(3)
N3 0.039(3) 0.032(3) 0.035(4) 0.001(3) -0.005(3) -0.009(3)
N4 0.027(3) 0.026(3) 0.043(4) 0.004(3) -0.007(3) -0.015(3)
N5 0.039(3) 0.033(3) 0.040(4) -0.009(3) -0.006(3) -0.009(3)
N6 0.039(4) 0.047(4) 0.041(4) -0.007(3) -0.003(3) -0.018(3)
O2 0.030(3) 0.047(3) 0.060(4) -0.004(2) -0.020(2) -0.015(3)
O3 0.032(3) 0.041(3) 0.045(3) -0.008(2) -0.005(2) -0.014(2)
O4 0.053(7) 0.045(6) 0.114(11) 0.009(6) -0.034(7) -0.042(7)
O5 0.065(8) 0.080(9) 0.083(12) -0.005(7) -0.022(8) -0.022(9)
O6 0.054(7) 0.051(7) 0.056(8) -0.004(6) -0.026(6) -0.014(6)
O7 0.081(11) 0.067(13) 0.092(17) -0.021(9) 0.008(11) -0.060(14)
O8 0.038(7) 0.109(12) 0.092(12) 0.025(8) 0.017(7) -0.003(9)
O9 0.26(3) 0.22(2) 0.078(14) -0.17(2) -0.007(14) -0.068(14)
O10 0.145(15) 0.096(11) 0.076(11) -0.088(12) -0.046(10) 0.013(9)
O11 0.087(12) 0.067(10) 0.125(15) 0.034(9) 0.033(10) 0.013(10)
O1M 0.21(3) 0.071(16) 0.08(2) -0.036(17) -0.017(17) -0.037(15)
S1 0.0433(12) 0.0646(14) 0.0649(15) -0.0132(11) -0.0180(10) -0.0274(11)
S2 0.0460(12) 0.0725(15) 0.0473(14) -0.0215(11) -0.0024(10) -0.0225(11)

loop_
_atom_type_symbol
_atom_type_description
_atom_type_scat_dispersion_real
_atom_type_scat_dispersion_imag
_atom_type_scat_source
C C 0.0033 0.0016 'International Tables Vol C Tables 4.2.6.8 and 6.1.1.4'
H H 0.0000 0.0000 'International Tables Vol C Tables 4.2.6.8 and 6.1.1.4'
N N 0.0061 0.0033 'International Tables Vol C Tables 4.2.6.8 and 6.1.1.4'
O O 0.0106 0.0060 'International Tables Vol C Tables 4.2.6.8 and 6.1.1.4'
S S 0.1246 0.1234 'International Tables Vol C Tables 4.2.6.8 and 6.1.1.4'
Cl Cl 0.1484 0.1585 'International Tables Vol C Tables 4.2.6.8 and 6.1.1.4'
Cu Cu 0.3201 1.2651 'International Tables Vol C Tables 4.2.6.8 and 6.1.1.4'

loop_
_geom_angle_atom_site_label_1
_geom_angle_atom_site_label_2
_geom_angle_atom_site_label_3
_geom_angle_site_symmetry_1
_geom_angle_site_symmetry_3
_geom_angle
N3 C1 C2 . . 119.2(7)
N3 C1 C6 . . 120.3(8)
C2 C1 C6 . . 120.5(8)
C3 C2 C1 . . 120.0(9)
C3 C2 H2 . . 120.0
C1 C2 H2 . . 120.0
C2 C3 C4 . . 120.8(10)
C2 C3 H3 . . 119.6
C4 C3 H3 . . 119.6
C5 C4 C3 . . 120.0(10)
C5 C4 H4 . . 120.0
C3 C4 H4 . . 120.0
C4 C5 C6 . . 123.2(11)
C4 C5 H5 . . 118.4
C6 C5 H5 . . 118.4
C7 C6 C5 . . 125.5(10)
C7 C6 C1 . . 119.1(8)
C5 C6 C1 . . 115.4(10)
C8 C7 C6 . . 120.0(8)
C8 C7 H7 . . 120.0
C6 C7 H7 . . 120.0
C7 C8 C9 . . 118.8(9)
C7 C8 H8 . . 120.6
C9 C8 H8 . . 120.6
N3 C9 C8 . . 124.0(7)
N3 C9 C10 . . 112.4(6)
C8 C9 C10 . . 123.5(7)
N1 C10 O2 . . 112.3(7)
N1 C10 C9 . . 123.9(6)
O2 C10 C9 . . 123.8(6)
N2 C11 O2 . . 114.2(7)
N2 C11 S1 . . 128.3(6)
O2 C11 S1 . . 117.6(5)
C13 C12 S1 . . 108.8(5)
C13 C12 H12A . . 109.9
S1 C12 H12A . . 109.9
C13 C12 H12B . . 109.9
S1 C12 H12B . . 109.9
H12A C12 H12B . . 108.3
C12 C13 C14 . . 111.3(6)
C12 C13 H13A . . 109.4
C14 C13 H13A . . 109.4
C12 C13 H13B . . 109.4
C14 C13 H13B . . 109.4
H13A C13 H13B . . 108.0
C15 C14 C13 2_765 . 113.5(6)
C15 C14 H14A 2_765 . 108.9
C13 C14 H14A . . 108.9
C15 C14 H14B 2_765 . 108.9
C13 C14 H14B . . 108.9
H14A C14 H14B . . 107.7
C14 C15 S2 2_765 . 114.2(5)
C14 C15 H15A 2_765 . 108.7
S2 C15 H15A . . 108.7
C14 C15 H15B 2_765 . 108.7
S2 C15 H15B . . 108.7
H15A C15 H15B . . 107.6
N6 C16 O3 . . 113.0(6)
N6 C16 S2 . . 132.2(6)
O3 C16 S2 . . 114.7(5)
N5 C17 O3 . . 112.9(7)
N5 C17 C18 . . 124.8(7)
O3 C17 C18 . . 122.3(6)
N4 C18 C19 . . 124.0(7)
N4 C18 C17 . . 113.2(6)
C19 C18 C17 . . 122.8(7)
C20 C19 C18 . . 118.7(7)
C20 C19 H19 . . 120.6
C18 C19 H19 . . 120.6
C19 C20 C21 . . 120.2(6)
C19 C20 H20 . . 119.9
C21 C20 H20 . . 119.9
C20 C21 C22 . . 123.1(7)
C20 C21 C26 . . 117.8(7)
C22 C21 C26 . . 119.2(7)
C23 C22 C21 . . 120.7(7)
C23 C22 H22 . . 119.7
C21 C22 H22 . . 119.7
C22 C23 C24 . . 121.2(8)
C22 C23 H23 . . 119.4
C24 C23 H23 . . 119.4
C25 C24 C23 . . 119.9(7)
C25 C24 H24 . . 120.1
C23 C24 H24 . . 120.1
C24 C25 C26 . . 120.3(7)
C24 C25 H25 . . 119.9
C26 C25 H25 . . 119.9
N4 C26 C25 . . 119.2(6)
N4 C26 C21 . . 122.1(6)
C25 C26 C21 . . 118.8(7)
Cl4 C27 Cl3 . . 122.0(11)
Cl4 C27 H27A . . 106.8
Cl3 C27 H27A . . 106.8
Cl4 C27 H27B . . 106.8
Cl3 C27 H27B . . 106.8
H27A C27 H27B . . 106.7
O1M C28 H28A . . 109.5
O1M C28 H28B . . 109.5
H28A C28 H28B . . 109.5
O1M C28 H28C . . 109.5
H28A C28 H28C . . 109.5
H28B C28 H28C . . 109.5
O4 Cl1 O7 . . 109.9(11)
O4 Cl1 O6 . . 111.8(7)
O7 Cl1 O6 . . 108.1(14)
O4 Cl1 O5 . . 109.8(9)
O7 Cl1 O5 . . 107.8(13)
O6 Cl1 O5 . . 109.5(7)
O4 Cl1 H1M . . 126.3
O7 Cl1 H1M . . 23.2
O6 Cl1 H1M . . 110.1
O5 Cl1 H1M . . 85.7
O10 Cl2 O10 . 2_666 180.000(3)
O10 Cl2 O9 . . 106.7(10)
O10 Cl2 O9 2_666 . 73.3(10)
O10 Cl2 O9 . 2_666 73.3(10)
O10 Cl2 O9 2_666 2_666 106.7(10)
O9 Cl2 O9 . 2_666 180.000(4)
O10 Cl2 O8 . 2_666 71.1(10)
O10 Cl2 O8 2_666 2_666 108.9(10)
O9 Cl2 O8 . 2_666 71.9(12)
O9 Cl2 O8 2_666 2_666 108.1(12)
O10 Cl2 O8 . . 108.9(10)
O10 Cl2 O8 2_666 . 71.1(10)
O9 Cl2 O8 . . 108.1(12)
O9 Cl2 O8 2_666 . 71.9(12)
O8 Cl2 O8 2_666 . 180.000(3)
O10 Cl2 O11 . . 115.1(9)
O10 Cl2 O11 2_666 . 64.9(9)
O9 Cl2 O11 . . 113.3(13)
O9 Cl2 O11 2_666 . 66.7(13)
O8 Cl2 O11 2_666 . 75.4(8)
O8 Cl2 O11 . . 104.6(8)
O10 Cl2 O11 . 2_666 64.9(9)
O10 Cl2 O11 2_666 2_666 115.1(9)
O9 Cl2 O11 . 2_666 66.7(13)
O9 Cl2 O11 2_666 2_666 113.3(13)
O8 Cl2 O11 2_666 2_666 104.6(8)
O8 Cl2 O11 . 2_666 75.4(8)
O11 Cl2 O11 . 2_666 180.0(16)
C27 Cl4 Cl4 . 2_565 170.7(9)
Cl3' C27' Cl4' . . 111.7(12)
Cl3' C27' H27C . . 109.3
Cl4' C27' H27C . . 109.3
Cl3' C27' H27D . . 109.3
Cl4' C27' H27D . . 109.3
H27C C27' H27D . . 107.9
N4 Cu1 N1 . . 134.8(2)
N4 Cu1 N3 . . 120.6(2)
N1 Cu1 N3 . . 81.0(2)
N4 Cu1 N5 . . 81.9(2)
N1 Cu1 N5 . . 118.6(2)
N3 Cu1 N5 . . 126.6(2)
C10 N1 N2 . . 107.0(5)
C10 N1 Cu1 . . 109.2(5)
N2 N1 Cu1 . . 143.7(4)
C11 N2 N1 . . 104.4(6)
C9 N3 C1 . . 117.7(6)
C9 N3 Cu1 . . 113.3(5)
C1 N3 Cu1 . . 128.9(5)
C18 N4 C26 . . 117.3(6)
C18 N4 Cu1 . . 112.8(5)
C26 N4 Cu1 . . 129.7(4)
C17 N5 N6 . . 106.6(6)
C17 N5 Cu1 . . 107.0(5)
N6 N5 Cu1 . . 145.8(4)
C16 N6 N5 . . 105.5(6)
C10 O2 C11 . . 102.1(5)
C17 O3 C16 . . 101.9(5)
Cl1 O5 O5 . 2_556 107.5(13)
Cl1 O7 H1M . . 103.9
Cl2 O8 O10 . 2_666 52.9(8)
Cl2 O8 O9 . 2_666 53.0(7)
O10 O8 O9 2_666 2_666 84.9(11)
Cl2 O8 O11 . 2_666 52.4(6)
O10 O8 O11 2_666 2_666 88.9(11)
O9 O8 O11 2_666 2_666 87.6(11)
Cl2 O9 O11 . 2_666 58.0(9)
Cl2 O9 O10 . 2_666 52.9(8)
O11 O9 O10 2_666 2_666 95.3(13)
Cl2 O9 O8 . 2_666 55.2(9)
O11 O9 O8 2_666 2_666 89.8(12)
O10 O9 O8 2_666 2_666 87.2(13)
Cl2 O10 O11 . 2_666 59.4(8)
Cl2 O10 O8 . 2_666 56.0(7)
O11 O10 O8 2_666 2_666 92.3(11)
Cl2 O10 O9 . 2_666 53.8(7)
O11 O10 O9 2_666 2_666 96.5(14)
O8 O10 O9 2_666 2_666 88.2(12)
Cl2 O11 O10 . 2_666 55.6(8)
Cl2 O11 O9 . 2_666 55.3(9)
O10 O11 O9 2_666 2_666 92.8(13)
Cl2 O11 O8 . 2_666 52.2(6)
O10 O11 O8 2_666 2_666 88.5(12)
O9 O11 O8 2_666 2_666 87.2(12)
C28 O1M H1M . . 109.0
C11 S1 C12 . . 97.6(4)
C16 S2 C15 . . 99.0(4)

loop_
_geom_bond_atom_site_label_1
_geom_bond_atom_site_label_2
_geom_bond_site_symmetry_2
_geom_bond_distance
C1 N3 . 1.367(9)
C1 C2 . 1.391(11)
C1 C6 . 1.454(11)
C2 C3 . 1.370(11)
C2 H2 . 0.9300
C3 C4 . 1.410(14)
C3 H3 . 0.9300
C4 C5 . 1.325(15)
C4 H4 . 0.9300
C5 C6 . 1.428(14)
C5 H5 . 0.9300
C6 C7 . 1.398(13)
C7 C8 . 1.338(13)
C7 H7 . 0.9300
C8 C9 . 1.429(9)
C8 H8 . 0.9300
C9 N3 . 1.340(9)
C9 C10 . 1.441(10)
C10 N1 . 1.297(8)
C10 O2 . 1.359(8)
C11 N2 . 1.293(8)
C11 O2 . 1.363(9)
C11 S1 . 1.727(8)
C12 C13 . 1.520(11)
C12 S1 . 1.814(8)
C12 H12A . 0.9700
C12 H12B . 0.9700
C13 C14 . 1.548(11)
C13 H13A . 0.9700
C13 H13B . 0.9700
C14 C15 2_765 1.509(10)
C14 H14A . 0.9700
C14 H14B . 0.9700
C15 C14 2_765 1.509(10)
C15 S2 . 1.806(7)
C15 H15A . 0.9700
C15 H15B . 0.9700
C16 N6 . 1.287(8)
C16 O3 . 1.371(8)
C16 S2 . 1.726(8)
C17 N5 . 1.291(8)
C17 O3 . 1.348(8)
C17 C18 . 1.449(10)
C18 N4 . 1.345(8)
C18 C19 . 1.406(9)
C19 C20 . 1.358(10)
C19 H19 . 0.9300
C20 C21 . 1.399(9)
C20 H20 . 0.9300
C21 C22 . 1.408(10)
C21 C26 . 1.439(10)
C22 C23 . 1.350(10)
C22 H22 . 0.9300
C23 C24 . 1.416(10)
C23 H23 . 0.9300
C24 C25 . 1.381(11)
C24 H24 . 0.9300
C25 C26 . 1.412(10)
C25 H25 . 0.9300
C26 N4 . 1.357(9)
C27 Cl4 . 1.703(10)
C27 Cl3 . 1.708(10)
C27 H27A . 0.9700
C27 H27B . 0.9700
C28 O1M . 1.33(4)
C28 H28A . 0.9600
C28 H28B . 0.9600
C28 H28C . 0.9600
Cl1 O4 . 1.399(12)
Cl1 O7 . 1.421(9)
Cl1 O6 . 1.426(12)
Cl1 O5 . 1.444(16)
Cl1 H1M . 1.7303
Cl2 O10 . 1.336(13)
Cl2 O10 2_666 1.336(13)
Cl2 O9 . 1.352(15)
Cl2 O9 2_666 1.352(15)
Cl2 O8 2_666 1.390(13)
Cl2 O8 . 1.390(13)
Cl2 O11 . 1.394(12)
Cl2 O11 2_666 1.394(13)
Cl4 Cl4 2_565 2.453(14)
C27' Cl3' . 1.699(10)
C27' Cl4' . 1.724(10)
C27' H27C . 0.9700
C27' H27D . 0.9700
Cu1 N4 . 2.051(5)
Cu1 N1 . 2.057(6)
Cu1 N3 . 2.070(5)
Cu1 N5 . 2.106(6)
N1 N2 . 1.416(8)
N5 N6 . 1.398(8)
O5 O5 2_556 1.55(3)
O7 H1M . 0.7036
O8 O10 2_666 1.59(2)
O8 O9 2_666 1.61(2)
O8 O11 2_666 1.70(2)
O9 O11 2_666 1.51(3)
O9 O10 2_666 1.61(2)
O9 O8 2_666 1.61(2)
O10 O11 2_666 1.47(2)
O10 O8 2_666 1.59(2)
O10 O9 2_666 1.61(2)
O11 O10 2_666 1.47(2)
O11 O9 2_666 1.51(3)
O11 O8 2_666 1.70(2)
O1M H1M . 0.8200

loop_
_geom_torsion_atom_site_label_1
_geom_torsion_atom_site_label_2
_geom_torsion_atom_site_label_3
_geom_torsion_atom_site_label_4
_geom_torsion_site_symmetry_1
_geom_torsion_site_symmetry_4
_geom_torsion
N3 C1 C2 C3 . . -180.0(7)
C6 C1 C2 C3 . . -0.8(12)
C1 C2 C3 C4 . . -2.4(13)
C2 C3 C4 C5 . . 4.4(15)
C3 C4 C5 C6 . . -3.0(17)
C4 C5 C6 C7 . . -178.4(11)
C4 C5 C6 C1 . . -0.1(14)
N3 C1 C6 C7 . . -0.3(11)
C2 C1 C6 C7 . . -179.5(8)
N3 C1 C6 C5 . . -178.8(7)
C2 C1 C6 C5 . . 2.0(11)
C5 C6 C7 C8 . . 179.6(8)
C1 C6 C7 C8 . . 1.3(13)
C6 C7 C8 C9 . . -1.3(13)
C7 C8 C9 N3 . . 0.4(12)
C7 C8 C9 C10 . . -176.7(8)
N3 C9 C10 N1 . . 2.9(10)
C8 C9 C10 N1 . . -179.7(7)
N3 C9 C10 O2 . . -178.5(6)
C8 C9 C10 O2 . . -1.1(11)
S1 C12 C13 C14 . . 175.8(5)
C12 C13 C14 C15 . 2_765 176.2(6)
N5 C17 C18 N4 . . 6.7(10)
O3 C17 C18 N4 . . -170.6(6)
N5 C17 C18 C19 . . -174.0(7)
O3 C17 C18 C19 . . 8.7(10)
N4 C18 C19 C20 . . -0.4(10)
C17 C18 C19 C20 . . -179.7(6)
C18 C19 C20 C21 . . 0.1(10)
C19 C20 C21 C22 . . 179.9(6)
C19 C20 C21 C26 . . 0.5(10)
C20 C21 C22 C23 . . -179.4(7)
C26 C21 C22 C23 . . 0.0(10)
C21 C22 C23 C24 . . 0.2(11)
C22 C23 C24 C25 . . -1.0(11)
C23 C24 C25 C26 . . 1.6(11)
C24 C25 C26 N4 . . 179.4(6)
C24 C25 C26 C21 . . -1.4(10)
C20 C21 C26 N4 . . -0.8(10)
C22 C21 C26 N4 . . 179.8(6)
C20 C21 C26 C25 . . 180.0(6)
C22 C21 C26 C25 . . 0.6(9)
Cl3 C27 Cl4 Cl4 . 2_565 28(9)
O2 C10 N1 N2 . . -0.2(8)
C9 C10 N1 N2 . . 178.5(7)
O2 C10 N1 Cu1 . . -177.5(5)
C9 C10 N1 Cu1 . . 1.2(9)
N4 Cu1 N1 C10 . . 121.5(5)
N3 Cu1 N1 C10 . . -3.1(5)
N5 Cu1 N1 C10 . . -130.0(5)
N4 Cu1 N1 N2 . . -54.1(9)
N3 Cu1 N1 N2 . . -178.8(8)
N5 Cu1 N1 N2 . . 54.3(8)
O2 C11 N2 N1 . . 1.2(8)
S1 C11 N2 N1 . . -179.7(6)
C10 N1 N2 C11 . . -0.6(8)
Cu1 N1 N2 C11 . . 175.1(6)
C8 C9 N3 C1 . . 0.5(11)
C10 C9 N3 C1 . . 177.9(6)
C8 C9 N3 Cu1 . . 177.2(6)
C10 C9 N3 Cu1 . . -5.4(8)
C2 C1 N3 C9 . . 178.7(7)
C6 C1 N3 C9 . . -0.5(10)
C2 C1 N3 Cu1 . . 2.6(10)
C6 C1 N3 Cu1 . . -176.6(5)
N4 Cu1 N3 C9 . . -132.5(5)
N1 Cu1 N3 C9 . . 4.9(5)
N5 Cu1 N3 C9 . . 124.0(5)
N4 Cu1 N3 C1 . . 43.7(7)
N1 Cu1 N3 C1 . . -178.9(6)
N5 Cu1 N3 C1 . . -59.8(7)
C19 C18 N4 C26 . . 0.1(9)
C17 C18 N4 C26 . . 179.4(6)
C19 C18 N4 Cu1 . . 175.7(5)
C17 C18 N4 Cu1 . . -5.0(7)
C25 C26 N4 C18 . . 179.7(6)
C21 C26 N4 C18 . . 0.5(9)
C25 C26 N4 Cu1 . . 5.0(9)
C21 C26 N4 Cu1 . . -174.2(5)
N1 Cu1 N4 C18 . . 125.1(5)
N3 Cu1 N4 C18 . . -125.5(4)
N5 Cu1 N4 C18 . . 2.4(4)
N1 Cu1 N4 C26 . . -60.0(7)
N3 Cu1 N4 C26 . . 49.4(6)
N5 Cu1 N4 C26 . . 177.3(6)
O3 C17 N5 N6 . . -0.4(8)
C18 C17 N5 N6 . . -177.9(6)
O3 C17 N5 Cu1 . . 173.2(4)
C18 C17 N5 Cu1 . . -4.3(8)
N4 Cu1 N5 C17 . . 0.9(5)
N1 Cu1 N5 C17 . . -136.3(5)
N3 Cu1 N5 C17 . . 123.2(5)
N4 Cu1 N5 N6 . . 169.9(8)
N1 Cu1 N5 N6 . . 32.7(8)
N3 Cu1 N5 N6 . . -67.8(9)
O3 C16 N6 N5 . . 1.7(8)
S2 C16 N6 N5 . . -179.6(6)
C17 N5 N6 C16 . . -0.8(7)
Cu1 N5 N6 C16 . . -169.8(6)
N1 C10 O2 C11 . . 0.9(8)
C9 C10 O2 C11 . . -177.8(7)
N2 C11 O2 C10 . . -1.3(8)
S1 C11 O2 C10 . . 179.5(5)
N5 C17 O3 C16 . . 1.3(7)
C18 C17 O3 C16 . . 178.9(6)
N6 C16 O3 C17 . . -1.9(8)
S2 C16 O3 C17 . . 179.2(5)
O4 Cl1 O5 O5 . 2_556 10.8(15)
O7 Cl1 O5 O5 . 2_556 130.4(16)
O6 Cl1 O5 O5 . 2_556 -112.2(12)
O10 Cl2 O8 O10 . 2_666 180.000(2)
O9 Cl2 O8 O10 . 2_666 -64.5(12)
O9 Cl2 O8 O10 2_666 2_666 115.5(12)
O8 Cl2 O8 O10 2_666 2_666 16E1(10)
O11 Cl2 O8 O10 . 2_666 56.5(11)
O11 Cl2 O8 O10 2_666 2_666 -123.5(11)
O10 Cl2 O8 O9 . 2_666 64.5(12)
O10 Cl2 O8 O9 2_666 2_666 -115.5(12)
O9 Cl2 O8 O9 . 2_666 180.000(2)
O8 Cl2 O8 O9 2_666 2_666 4E1(10)
O11 Cl2 O8 O9 . 2_666 -59.0(13)
O11 Cl2 O8 O9 2_666 2_666 121.0(13)
O10 Cl2 O8 O11 . 2_666 -56.5(11)
O10 Cl2 O8 O11 2_666 2_666 123.5(11)
O9 Cl2 O8 O11 . 2_666 59.0(13)
O9 Cl2 O8 O11 2_666 2_666 -121.0(13)
O8 Cl2 O8 O11 2_666 2_666 -8E1(10)
O11 Cl2 O8 O11 . 2_666 180.000(4)
O10 Cl2 O9 O11 . 2_666 52.4(13)
O10 Cl2 O9 O11 2_666 2_666 -127.6(13)
O9 Cl2 O9 O11 2_666 2_666 -4E1(10)
O8 Cl2 O9 O11 2_666 2_666 115.4(11)
O8 Cl2 O9 O11 . 2_666 -64.6(11)
O11 Cl2 O9 O11 . 2_666 180.000(4)
O10 Cl2 O9 O10 . 2_666 180.000(3)
O9 Cl2 O9 O10 2_666 2_666 9E1(10)
O8 Cl2 O9 O10 2_666 2_666 -117.0(12)
O8 Cl2 O9 O10 . 2_666 63.0(12)
O11 Cl2 O9 O10 . 2_666 -52.4(13)
O11 Cl2 O9 O10 2_666 2_666 127.6(13)
O10 Cl2 O9 O8 . 2_666 -63.0(12)
O10 Cl2 O9 O8 2_666 2_666 117.0(12)
O9 Cl2 O9 O8 2_666 2_666 -15E1(10)
O8 Cl2 O9 O8 . 2_666 180.000(2)
O11 Cl2 O9 O8 . 2_666 64.6(11)
O11 Cl2 O9 O8 2_666 2_666 -115.4(11)
O10 Cl2 O10 O11 2_666 2_666 9E1(10)
O9 Cl2 O10 O11 . 2_666 -53.5(15)
O9 Cl2 O10 O11 2_666 2_666 126.5(15)
O8 Cl2 O10 O11 2_666 2_666 -117.0(12)
O8 Cl2 O10 O11 . 2_666 63.0(12)
O11 Cl2 O10 O11 . 2_666 180.000(2)
O10 Cl2 O10 O8 2_666 2_666 -16E1(10)
O9 Cl2 O10 O8 . 2_666 63.5(14)
O9 Cl2 O10 O8 2_666 2_666 -116.5(14)
O8 Cl2 O10 O8 . 2_666 180.000(2)
O11 Cl2 O10 O8 . 2_666 -63.0(12)
O11 Cl2 O10 O8 2_666 2_666 117.0(12)
O10 Cl2 O10 O9 2_666 2_666 -4E1(10)
O9 Cl2 O10 O9 . 2_666 180.000(4)
O8 Cl2 O10 O9 2_666 2_666 116.5(14)
O8 Cl2 O10 O9 . 2_666 -63.5(14)
O11 Cl2 O10 O9 . 2_666 53.5(15)
O11 Cl2 O10 O9 2_666 2_666 -126.5(15)
O10 Cl2 O11 O10 . 2_666 180.000(2)
O9 Cl2 O11 O10 . 2_666 56.9(14)
O9 Cl2 O11 O10 2_666 2_666 -123.1(14)
O8 Cl2 O11 O10 2_666 2_666 119.4(13)
O8 Cl2 O11 O10 . 2_666 -60.6(13)
O11 Cl2 O11 O10 2_666 2_666 -5E1(10)
O10 Cl2 O11 O9 . 2_666 -56.9(14)
O10 Cl2 O11 O9 2_666 2_666 123.1(14)
O9 Cl2 O11 O9 . 2_666 180.000(5)
O8 Cl2 O11 O9 2_666 2_666 -117.5(13)
O8 Cl2 O11 O9 . 2_666 62.5(13)
O11 Cl2 O11 O9 2_666 2_666 8E1(10)
O10 Cl2 O11 O8 . 2_666 60.6(13)
O10 Cl2 O11 O8 2_666 2_666 -119.4(13)
O9 Cl2 O11 O8 . 2_666 -62.5(13)
O9 Cl2 O11 O8 2_666 2_666 117.5(13)
O8 Cl2 O11 O8 . 2_666 180.000(5)
O11 Cl2 O11 O8 2_666 2_666 -17E1(10)
N2 C11 S1 C12 . . 3.7(8)
O2 C11 S1 C12 . . -177.2(6)
C13 C12 S1 C11 . . 177.7(6)
N6 C16 S2 C15 . . -4.3(8)
O3 C16 S2 C15 . . 174.4(5)
C14 C15 S2 C16 2_765 . -75.4(6)

_cod_database_fobs_code 2020057
